data_8104502
loop_
_publ_author_name
'Kluefers, P.'

_publ_section_title
;
 Die Kristallstrukturen von Li Co (C O)4 und Na Co (C O)4
;
_journal_issue 1-4
_journal_name_full 'Zeitschrift fuer Kristallographie (149,1979-)'
_journal_page_first 275
_journal_page_last 286
_journal_paper_doi 10.1524/zkri.1984.167.14.275
_journal_volume 167
_journal_year 1984
_chemical_formula_sum 'C4 Co Na O4'
_chemical_name_systematic 'Na Co (C O)4'
_space_group_IT_number 57
_symmetry_space_group_name_Hall '-P 2c 2b'
_symmetry_space_group_name_H-M 'P b c m'
_cell_angle_alpha 90
_cell_angle_beta 90
_cell_angle_gamma 90
_cell_formula_units_Z 4
_cell_length_a 5.528
_cell_length_b 13.741
_cell_length_c 9.209
_cell_volume 699.518
_citation_journal_id_ASTM ZEKRDZ
_cod_data_source_file Kluefers_ZEKRDZ_1984_1933.cif
_cod_data_source_block C4Co1Na1O4
_cod_original_cell_volume 699.5179
_cod_original_formula_sum 'C4 Co1 Na1 O4'
_cod_database_code 8104502

loop_
_symmetry_equiv_pos_as_xyz
x,y,z
-x,-y,z+1/2
x,-y+1/2,-z
-x,y+1/2,-z+1/2
-x,-y,-z
x,y,-z-1/2
-x,y-1/2,z
x,-y-1/2,z-1/2

loop_
_atom_site_label
_atom_site_type_symbol
_atom_site_fract_x
_atom_site_fract_y
_atom_site_fract_z
_atom_site_occupancy
_atom_site_U_iso_or_equiv
C3 C+2 -0.0079 0.229 0.25 1 0.0
O2 O-2 -0.1875 -0.0217 0.25 1 0.0
Na1 Na+1 0.5782 0.41283 0.25 1 0.0
O1 O-2 0.4887 0.1264 -0.0092 1 0.0
C2 C+2 -0.0304 0.0339 0.25 1 0.0
Co1 Co-1 0.18875 0.12454 0.25 1 0.0
C1 C+2 0.3706 0.125 0.0938 1 0.0
O3 O-2 -0.1204 0.2948 0.25 1 0.0
